data_4026930
loop_
_publ_author_name
'Carl-Georg Freiherr von Richthofen'
'Anja Stammler'
'Hartmut B\"ogge'
'Thorsten Glaser'

_publ_contact_author_address
;     Fakult\"at f. Chemie
      Universit\"at Bielefeld
      33501 Bielefeld
      Germany
;
_publ_contact_author_email thorsten.glaser@uni-bielefeld.de
_publ_contact_author_fax '49 521 106 6003'
_publ_contact_author_name 'Prof. Dr. Thorsten. Glaser'
_publ_contact_author_phone '49 521 106 6105'
_publ_section_title
;
 Probing the Radialene-Character in Triplesalophen Ligands by
 Spectroscopic and Structural Analysis
;
_journal_name_full 'Journal of Organic Chemistry'
_journal_page_first 1435
_journal_page_last 1448
_journal_paper_doi 10.1021/jo202273s
_journal_volume 77
_journal_year 2012
_chemical_formula_moiety 'C66 H45 N6 O6 Cl3 , C5 H12'
_chemical_formula_sum 'C71 H57 Br3 N6 O6'
_chemical_formula_weight 1329.96
_chemical_name_systematic
; 
 ? 
;
_space_group_IT_number 147
_symmetry_cell_setting trigonal
_symmetry_space_group_name_Hall '-P 3'
_symmetry_space_group_name_H-M 'P -3'
_atom_sites_solution_hydrogens geom
_atom_sites_solution_primary direct
_atom_sites_solution_secondary difmap
_audit_creation_method SHELXL-97
_cell_angle_alpha 90.00
_cell_angle_beta 90.00
_cell_angle_gamma 120.00
_cell_formula_units_Z 2
_cell_length_a 18.0254(6)
_cell_length_b 18.0254(6)
_cell_length_c 11.0413(5)
_cell_measurement_reflns_used 6361
_cell_measurement_temperature 173(2)
_cell_measurement_theta_max 26.19
_cell_measurement_theta_min 2.26
_cell_volume 3106.9(2)
_computing_cell_refinement 'SAINT (Bruker AXS, 2001)'
_computing_data_collection 'SMART (Bruker AXS, 2001)'
_computing_data_reduction 'SAINT (Bruker AXS, 2001)'
_computing_molecular_graphics 'DIAMOND 2.1 (Crystal Impact, 2001)'
_computing_publication_material 'SHELXL-97 (Sheldrick, 1997)'
_computing_structure_refinement 'SHELXL-97 (Sheldrick, 1997)'
_computing_structure_solution 'SHELXS-97 (Sheldrick, 1997)'
_diffrn_ambient_temperature 173(2)
_diffrn_measured_fraction_theta_full 0.991
_diffrn_measured_fraction_theta_max 0.991
_diffrn_measurement_device_type 'Bruker AXS SMART 1K'
_diffrn_measurement_method omega-scan
_diffrn_radiation_monochromator graphite
_diffrn_radiation_source 'fine-focus sealed tube'
_diffrn_radiation_type MoK\a
_diffrn_radiation_wavelength 0.71073
_diffrn_reflns_av_R_equivalents 0.0257
_diffrn_reflns_av_sigmaI/netI 0.0237
_diffrn_reflns_limit_h_max 23
_diffrn_reflns_limit_h_min -22
_diffrn_reflns_limit_k_max 22
_diffrn_reflns_limit_k_min -21
_diffrn_reflns_limit_l_max 14
_diffrn_reflns_limit_l_min -9
_diffrn_reflns_number 18384
_diffrn_reflns_theta_full 26.97
_diffrn_reflns_theta_max 26.97
_diffrn_reflns_theta_min 2.61
_diffrn_standards_decay_% 0
_diffrn_standards_interval_count 0
_diffrn_standards_interval_time 0
_diffrn_standards_number 0
_exptl_absorpt_coefficient_mu 2.006
_exptl_absorpt_correction_T_max 0.7948
_exptl_absorpt_correction_T_min 0.5487
_exptl_absorpt_correction_type multi-scan
_exptl_absorpt_process_details 'SADABS 2.10 (Bruker AXS, 2003)'
_exptl_crystal_colour yellow
_exptl_crystal_density_diffrn 1.422
_exptl_crystal_description plates
_exptl_crystal_F_000 1356
_exptl_crystal_size_max 0.34
_exptl_crystal_size_mid 0.30
_exptl_crystal_size_min 0.12
_refine_diff_density_max 0.667
_refine_diff_density_min -0.380
_refine_diff_density_rms 0.060
_refine_ls_extinction_method none
_refine_ls_goodness_of_fit_ref 1.026
_refine_ls_hydrogen_treatment noref
_refine_ls_matrix_type full
_refine_ls_number_parameters 256
_refine_ls_number_reflns 4465
_refine_ls_number_restraints 2
_refine_ls_restrained_S_all 1.028
_refine_ls_R_factor_all 0.0508
_refine_ls_R_factor_gt 0.0365
_refine_ls_shift/su_max 0.108
_refine_ls_shift/su_mean 0.003
_refine_ls_structure_factor_coef Fsqd
_refine_ls_weighting_details 'calc w=1/[\s^2^(Fo^2^)+(0.0533P)^2^+1.5644P] where P=(Fo^2^+2Fc^2^)/3'
_refine_ls_weighting_scheme calc
_refine_ls_wR_factor_gt 0.0912
_refine_ls_wR_factor_ref 0.0999
_reflns_number_gt 3570
_reflns_number_total 4465
_reflns_threshold_expression >2sigma(I)
_cod_data_source_file jo202273s_si_002.cif
_cod_data_source_block gl1809
_cod_database_code 4026930

loop_
_symmetry_equiv_pos_as_xyz
'x, y, z'
'-y, x-y, z'
'-x+y, -x, z'
'-x, -y, -z'
'y, -x+y, -z'
'x-y, x, -z'

loop_
_atom_site_label
_atom_site_type_symbol
_atom_site_fract_x
_atom_site_fract_y
_atom_site_fract_z
_atom_site_U_iso_or_equiv
_atom_site_adp_type
_atom_site_occupancy
_atom_site_symmetry_multiplicity
_atom_site_calc_flag
_atom_site_refinement_flags
Br1 Br -0.014105(16) 0.861611(19) 0.61527(2) 0.04920(11) Uani 1 1 d .
O11 O 0.27718(11) 0.78150(11) 0.80190(19) 0.0472(4) Uani 1 1 d .
O12 O 0.22689(11) 0.87948(11) 1.00528(14) 0.0402(4) Uani 1 1 d .
H12A H 0.2783 0.9143 0.9882 0.060 Uiso 1 1 calc R
N11 N 0.43408(12) 0.90399(12) 0.82239(18) 0.0349(4) Uani 1 1 d .
H11B H 0.3791 0.8861 0.8138 0.042 Uiso 1 1 calc R
N12 N 0.35245(12) 0.98891(12) 0.87403(17) 0.0322(4) Uani 1 1 d .
C1 C 0.30346(15) 0.72894(14) 0.8052(2) 0.0351(5) Uani 1 1 d .
C2 C 0.39467(14) 0.75753(14) 0.8073(2) 0.0342(5) Uani 1 1 d .
C11 C 0.45514(15) 0.84346(15) 0.8171(2) 0.0347(5) Uani 1 1 d .
H11A H 0.5140 0.8597 0.8201 0.042 Uiso 1 1 calc R
C13 C 0.48648(14) 0.99252(14) 0.8396(2) 0.0314(5) Uani 1 1 d .
C14 C 0.57537(15) 1.03637(15) 0.8357(2) 0.0370(5) Uani 1 1 d .
H14A H 0.6052 1.0061 0.8219 0.044 Uiso 1 1 calc R
C15 C 0.62046(16) 1.12445(16) 0.8520(2) 0.0441(6) Uani 1 1 d .
H15A H 0.6813 1.1545 0.8490 0.053 Uiso 1 1 calc R
C16 C 0.57771(17) 1.16882(16) 0.8726(3) 0.0483(6) Uani 1 1 d .
H16A H 0.6092 1.2292 0.8835 0.058 Uiso 1 1 calc R
C17 C 0.48867(16) 1.12547(15) 0.8774(2) 0.0424(6) Uani 1 1 d .
H17A H 0.4594 1.1561 0.8924 0.051 Uiso 1 1 calc R
C18 C 0.44304(14) 1.03807(14) 0.8602(2) 0.0322(5) Uani 1 1 d .
C19 C 0.30096(14) 0.98435(13) 0.78948(19) 0.0292(4) Uani 1 1 d .
C101 C 0.17620(15) 0.87761(15) 0.9146(2) 0.0354(5) Uani 1 1 d .
C102 C 0.20838(14) 0.92829(14) 0.80910(19) 0.0296(4) Uani 1 1 d .
C103 C 0.14981(14) 0.92193(14) 0.7200(2) 0.0335(5) Uani 1 1 d .
H10A H 0.1700 0.9553 0.6483 0.040 Uiso 1 1 calc R
C104 C 0.06353(15) 0.86773(16) 0.7360(2) 0.0391(5) Uani 1 1 d .
C105 C 0.03239(17) 0.81764(19) 0.8387(3) 0.0526(7) Uani 1 1 d .
H10B H -0.0274 0.7800 0.8484 0.063 Uiso 1 1 calc R
C106 C 0.08882(17) 0.82275(19) 0.9268(2) 0.0510(7) Uani 1 1 d .
H10C H 0.0675 0.7881 0.9972 0.061 Uiso 1 1 calc R
C191 C 0.33169(14) 1.03095(16) 0.6718(2) 0.0394(5) Uani 1 1 d .
C192 C 0.3598(2) 0.9977(2) 0.5815(3) 0.0675(9) Uani 1 1 d .
H19A H 0.3607 0.9460 0.5943 0.081 Uiso 1 1 calc R
C193 C 0.3869(3) 1.0411(4) 0.4713(3) 0.0980(14) Uani 1 1 d .
H19B H 0.4070 1.0190 0.4092 0.118 Uiso 1 1 calc R
C194 C 0.3850(2) 1.1146(3) 0.4518(4) 0.0938(15) Uani 1 1 d .
H19C H 0.4029 1.1431 0.3760 0.113 Uiso 1 1 calc R
C195 C 0.3576(2) 1.1472(3) 0.5399(4) 0.0911(14) Uani 1 1 d .
H19D H 0.3565 1.1987 0.5259 0.109 Uiso 1 1 calc R
C196 C 0.3308(2) 1.1056(2) 0.6512(3) 0.0626(9) Uani 1 1 d .
H19E H 0.3119 1.1290 0.7130 0.075 Uiso 1 1 calc R
C1P C 0.6152(9) 1.1795(9) 0.5366(13) 0.190(5) Uiso 0.67 1 d PD
C2P C 0.6272(10) 1.2636(9) 0.5422(14) 0.197(5) Uiso 0.67 1 d PD
C3P C 0.7148(12) 1.2944(14) 0.5694(17) 0.120(5) Uiso 0.33 1 d PD

loop_
_atom_site_aniso_label
_atom_site_aniso_U_11
_atom_site_aniso_U_22
_atom_site_aniso_U_33
_atom_site_aniso_U_23
_atom_site_aniso_U_13
_atom_site_aniso_U_12
Br1 0.03206(14) 0.0644(2) 0.04034(16) 0.01054(12) -0.00433(10) 0.01603(12)
O11 0.0343(9) 0.0322(9) 0.0765(13) -0.0020(8) -0.0026(8) 0.0177(7)
O12 0.0369(9) 0.0496(10) 0.0330(9) 0.0105(7) -0.0001(7) 0.0208(8)
N11 0.0281(9) 0.0298(10) 0.0437(11) 0.0011(8) 0.0000(8) 0.0121(8)
N12 0.0302(9) 0.0303(9) 0.0354(10) 0.0011(7) -0.0009(7) 0.0145(8)
C1 0.0351(12) 0.0331(12) 0.0392(13) -0.0012(9) -0.0006(9) 0.0186(10)
C2 0.0323(11) 0.0311(11) 0.0384(13) 0.0006(9) 0.0017(9) 0.0154(10)
C11 0.0313(11) 0.0368(12) 0.0367(12) 0.0018(9) 0.0025(9) 0.0177(10)
C13 0.0323(11) 0.0305(11) 0.0288(11) 0.0036(8) -0.0003(9) 0.0137(9)
C14 0.0331(12) 0.0394(13) 0.0371(13) 0.0076(10) -0.0002(9) 0.0171(10)
C15 0.0306(12) 0.0390(13) 0.0511(15) 0.0085(11) -0.0068(11) 0.0087(10)
C16 0.0418(14) 0.0288(12) 0.0630(18) 0.0029(11) -0.0100(12) 0.0092(11)
C17 0.0418(13) 0.0319(12) 0.0522(16) 0.0014(10) -0.0064(11) 0.0174(11)
C18 0.0316(11) 0.0318(11) 0.0293(11) 0.0034(9) -0.0028(8) 0.0129(9)
C19 0.0329(11) 0.0285(10) 0.0292(11) -0.0006(8) 0.0009(8) 0.0178(9)
C101 0.0364(12) 0.0401(12) 0.0310(12) 0.0044(9) 0.0008(9) 0.0202(10)
C102 0.0315(11) 0.0303(11) 0.0285(11) 0.0013(8) 0.0013(8) 0.0166(9)
C103 0.0327(11) 0.0377(12) 0.0289(11) 0.0053(9) 0.0027(9) 0.0167(10)
C104 0.0328(12) 0.0476(14) 0.0326(12) 0.0053(10) -0.0033(9) 0.0169(11)
C105 0.0321(13) 0.0631(18) 0.0476(16) 0.0179(13) 0.0026(11) 0.0124(12)
C106 0.0391(14) 0.0623(17) 0.0407(15) 0.0227(12) 0.0060(11) 0.0173(13)
C191 0.0277(11) 0.0512(14) 0.0339(12) 0.0097(10) 0.0006(9) 0.0157(11)
C192 0.079(2) 0.088(2) 0.0370(15) 0.0023(15) 0.0096(15) 0.043(2)
C193 0.104(3) 0.153(4) 0.0383(19) 0.015(2) 0.0179(19) 0.066(3)
C194 0.066(2) 0.151(4) 0.061(2) 0.055(3) 0.0202(18) 0.052(3)
C195 0.064(2) 0.110(3) 0.104(3) 0.072(3) 0.028(2) 0.047(2)
C196 0.0571(18) 0.068(2) 0.071(2) 0.0359(16) 0.0210(15) 0.0372(16)

loop_
_atom_type_symbol
_atom_type_description
_atom_type_scat_dispersion_real
_atom_type_scat_dispersion_imag
_atom_type_scat_source
C C 0.0033 0.0016 'International Tables Vol C Tables 4.2.6.8 and 6.1.1.4'
H H 0.0000 0.0000 'International Tables Vol C Tables 4.2.6.8 and 6.1.1.4'
N N 0.0061 0.0033 'International Tables Vol C Tables 4.2.6.8 and 6.1.1.4'
O O 0.0106 0.0060 'International Tables Vol C Tables 4.2.6.8 and 6.1.1.4'
Br Br -0.2901 2.4595 'International Tables Vol C Tables 4.2.6.8 and 6.1.1.4'

loop_
_geom_angle_atom_site_label_1
_geom_angle_atom_site_label_2
_geom_angle_atom_site_label_3
_geom_angle
_geom_angle_site_symmetry_1
_geom_angle_site_symmetry_3
C101 O12 H12A 109.5 . .
C11 N11 C13 129.5(2) . .
C11 N11 H11B 115.2 . .
C13 N11 H11B 115.2 . .
C19 N12 C18 121.80(19) . .
O11 C1 C2 121.3(2) . .
O11 C1 C2 120.2(2) . 2_665
C2 C1 C2 118.6(2) . 2_665
C11 C2 C1 121.1(2) . .
C11 C2 C1 117.5(2) . 3_565
C1 C2 C1 121.4(2) . 3_565
N11 C11 C2 122.5(2) . .
N11 C11 H11A 118.8 . .
C2 C11 H11A 118.8 . .
C14 C13 N11 124.9(2) . .
C14 C13 C18 119.5(2) . .
N11 C13 C18 115.53(19) . .
C15 C14 C13 119.8(2) . .
C15 C14 H14A 120.1 . .
C13 C14 H14A 120.1 . .
C16 C15 C14 120.5(2) . .
C16 C15 H15A 119.7 . .
C14 C15 H15A 119.7 . .
C15 C16 C17 120.2(2) . .
C15 C16 H16A 119.9 . .
C17 C16 H16A 119.9 . .
C18 C17 C16 119.9(2) . .
C18 C17 H17A 120.0 . .
C16 C17 H17A 120.0 . .
C17 C18 C13 120.1(2) . .
C17 C18 N12 122.7(2) . .
C13 C18 N12 116.97(19) . .
N12 C19 C102 118.03(19) . .
N12 C19 C191 122.7(2) . .
C102 C19 C191 119.21(19) . .
O12 C101 C106 117.5(2) . .
O12 C101 C102 122.9(2) . .
C106 C101 C102 119.6(2) . .
C103 C102 C101 118.4(2) . .
C103 C102 C19 120.06(19) . .
C101 C102 C19 121.53(19) . .
C104 C103 C102 120.4(2) . .
C104 C103 H10A 119.8 . .
C102 C103 H10A 119.8 . .
C103 C104 C105 121.1(2) . .
C103 C104 Br1 119.45(18) . .
C105 C104 Br1 119.48(18) . .
C106 C105 C104 119.4(2) . .
C106 C105 H10B 120.3 . .
C104 C105 H10B 120.3 . .
C105 C106 C101 121.2(2) . .
C105 C106 H10C 119.4 . .
C101 C106 H10C 119.4 . .
C196 C191 C192 119.5(3) . .
C196 C191 C19 120.8(2) . .
C192 C191 C19 119.7(3) . .
C191 C192 C193 119.1(4) . .
C191 C192 H19A 120.5 . .
C193 C192 H19A 120.5 . .
C194 C193 C192 120.8(4) . .
C194 C193 H19B 119.6 . .
C192 C193 H19B 119.6 . .
C195 C194 C193 120.2(3) . .
C195 C194 H19C 119.9 . .
C193 C194 H19C 119.9 . .
C194 C195 C196 120.2(4) . .
C194 C195 H19D 119.9 . .
C196 C195 H19D 119.9 . .
C191 C196 C195 120.2(4) . .
C191 C196 H19E 119.9 . .
C195 C196 H19E 119.9 . .
C3P C2P C3P 133(2) 3_575 .
C3P C2P C1P 129(2) 3_575 .
C3P C2P C1P 88.4(16) . .
C3P C2P C2P 48.5(10) 3_575 3_575
C3P C2P C2P 95.2(10) . 3_575
C1P C2P C2P 175.9(14) . 3_575
C3P C2P C2P 106.0(11) 3_575 2_775
C3P C2P C2P 37.1(10) . 2_775
C1P C2P C2P 123.2(17) . 2_775
C2P C2P C2P 60.000(10) 3_575 2_775
C2P C3P C2P 94.4(18) 2_775 .

loop_
_geom_bond_atom_site_label_1
_geom_bond_atom_site_label_2
_geom_bond_distance
_geom_bond_site_symmetry_2
Br1 C104 1.896(2) .
O11 C1 1.254(3) .
O12 C101 1.345(3) .
O12 H12A 0.8400 .
N11 C11 1.324(3) .
N11 C13 1.403(3) .
N11 H11B 0.8800 .
N12 C19 1.290(3) .
N12 C18 1.424(3) .
C1 C2 1.457(3) .
C1 C2 1.459(3) 2_665
C2 C11 1.382(3) .
C2 C1 1.459(3) 3_565
C11 H11A 0.9500 .
C13 C14 1.388(3) .
C13 C18 1.408(3) .
C14 C15 1.387(3) .
C14 H14A 0.9500 .
C15 C16 1.379(4) .
C15 H15A 0.9500 .
C16 C17 1.391(4) .
C16 H16A 0.9500 .
C17 C18 1.378(3) .
C17 H17A 0.9500 .
C19 C102 1.472(3) .
C19 C191 1.495(3) .
C101 C106 1.385(4) .
C101 C102 1.413(3) .
C102 C103 1.405(3) .
C103 C104 1.373(3) .
C103 H10A 0.9500 .
C104 C105 1.382(4) .
C105 C106 1.377(4) .
C105 H10B 0.9500 .
C106 H10C 0.9500 .
C191 C196 1.372(4) .
C191 C192 1.384(4) .
C192 C193 1.396(5) .
C192 H19A 0.9500 .
C193 C194 1.361(6) .
C193 H19B 0.9500 .
C194 C195 1.351(6) .
C194 H19C 0.9500 .
C195 C196 1.395(5) .
C195 H19D 0.9500 .
C196 H19E 0.9500 .
C1P C2P 1.423(9) .
C2P C3P 1.144(19) 3_575
C2P C3P 1.419(9) .
C2P C2P 1.89(2) 3_575
C2P C2P 1.89(2) 2_775
C3P C2P 1.144(19) 2_775
